data_4089079
loop_
_publ_author_name
'Bienfait, Andr\'e M.'
'Wolf, Benjamin M.'
'T\"ornroos, Karl W.'
'Anwander, Reiner'

_publ_section_title
;
 Donor-Solvent-Dependent Cluster Formation of (C5Me5)SmI2(THF)x-Type
 Half-Sandwich Complexes
;
_journal_issue 21
_journal_name_full Organometallics
_journal_page_first 3743
_journal_paper_doi 10.1021/acs.organomet.6b00695
_journal_volume 35
_journal_year 2016
_chemical_formula_moiety '2(C44 H68 I7.54 O Sm4), C7 H7, 4(C7 H8)'
_chemical_formula_sum 'C123 H175 I16 O2 Sm8'
_chemical_formula_weight 4918.82
_space_group_crystal_system monoclinic
_space_group_IT_number 14
_space_group_name_Hall '-P 2yn'
_space_group_name_H-M_alt 'P 1 21/n 1'
_atom_sites_solution_hydrogens geom
_audit_creation_method SHELXL-2014/7
_cell_angle_alpha 90
_cell_angle_beta 90.7180(10)
_cell_angle_gamma 90
_cell_formula_units_Z 2
_cell_length_a 15.0960(10)
_cell_length_b 23.5926(15)
_cell_length_c 20.2958(13)
_cell_measurement_reflns_used 9979
_cell_measurement_temperature 103(2)
_cell_measurement_theta_max 26.00
_cell_measurement_theta_min 2.18
_cell_volume 7227.9(8)
_computing_cell_refinement 'Bruker AXS SAINT V7.68A, 2009'
_computing_data_collection 'Bruker AXS APEX2'
_computing_data_reduction 'Bruker AXS SAINT V7.68A, 2009'
_computing_molecular_graphics 'ORTPEP-3, J. Appl. Cryst. (2012). 45, 849&#x0096;854'
_computing_publication_material 'Bruker SHELXTL'
_computing_structure_refinement 'SHELXL-2014/7 (Sheldrick, 2014)'
_computing_structure_solution 'SHELXT (Sheldrick, 2014)'
_diffrn_ambient_temperature 103(2)
_diffrn_measured_fraction_theta_full 1.000
_diffrn_measured_fraction_theta_max 1.000
_diffrn_measurement_device_type 'Bruker APEX-II Pt135 CCD'
_diffrn_measurement_method '\w scans'
_diffrn_radiation_type MoK\a
_diffrn_radiation_wavelength 0.71073
_diffrn_reflns_av_R_equivalents 0.0688
_diffrn_reflns_av_unetI/netI 0.0418
_diffrn_reflns_Laue_measured_fraction_full 1.000
_diffrn_reflns_Laue_measured_fraction_max 1.000
_diffrn_reflns_limit_h_max 17
_diffrn_reflns_limit_h_min -17
_diffrn_reflns_limit_k_max 28
_diffrn_reflns_limit_k_min -28
_diffrn_reflns_limit_l_max 24
_diffrn_reflns_limit_l_min -24
_diffrn_reflns_number 82704
_diffrn_reflns_point_group_measured_fraction_full 1.000
_diffrn_reflns_point_group_measured_fraction_max 1.000
_diffrn_reflns_theta_full 25.027
_diffrn_reflns_theta_max 25.027
_diffrn_reflns_theta_min 1.602
_diffrn_source 'Bruker TXS Rotating anode'
_exptl_absorpt_coefficient_mu 6.654
_exptl_absorpt_correction_type multi-scan
_exptl_absorpt_process_details 'SADABS-2012/1, Bruker AXS'
_exptl_crystal_colour violet
_exptl_crystal_density_diffrn 2.260
_exptl_crystal_description plate
_exptl_crystal_F_000 4546
_exptl_crystal_size_max 0.187
_exptl_crystal_size_mid 0.084
_exptl_crystal_size_min 0.021
_exptl_transmission_factor_max 1.0000
_exptl_transmission_factor_min 0.6790
_refine_diff_density_max 3.107
_refine_diff_density_min -2.809
_refine_diff_density_rms 0.189
_refine_ls_extinction_method none
_refine_ls_goodness_of_fit_ref 1.038
_refine_ls_hydrogen_treatment constr
_refine_ls_matrix_type full
_refine_ls_number_parameters 675
_refine_ls_number_reflns 12752
_refine_ls_number_restraints 1029
_refine_ls_restrained_S_all 1.017
_refine_ls_R_factor_all 0.0600
_refine_ls_R_factor_gt 0.0416
_refine_ls_shift/su_max 0.001
_refine_ls_shift/su_mean 0.000
_refine_ls_structure_factor_coef Fsqd
_refine_ls_weighting_details 'w=1/[\s^2^(Fo^2^)+(0.0439P)^2^+50.4915P] where P=(Fo^2^+2Fc^2^)/3'
_refine_ls_weighting_scheme calc
_refine_ls_wR_factor_gt 0.0910
_refine_ls_wR_factor_ref 0.0982
_reflns_Friedel_coverage 0.000
_reflns_number_gt 10016
_reflns_number_total 12752
_reflns_threshold_expression 'I > 2\s(I)'
_cod_data_source_file om6b00695_si_005.cif
_cod_data_source_block Compound3b
_cod_original_sg_symbol_H-M 'P 21/n'
_cod_database_code 4089079
_shelx_shelxl_version_number 2014/7
_shelx_space_group_comment
;
The symmetry employed for this shelxl refinement is uniquely defined
by the following loop, which should always be used as a source of
symmetry information in preference to the above space-group names.
They are only intended as comments.
;
_shelx_estimated_absorpt_t_min 0.369
_shelx_estimated_absorpt_t_max 0.873

loop_
_space_group_symop_operation_xyz
'x, y, z'
'-x+1/2, y+1/2, -z+1/2'
'-x, -y, -z'
'x-1/2, -y-1/2, z-1/2'

loop_
_atom_site_label
_atom_site_type_symbol
_atom_site_fract_x
_atom_site_fract_y
_atom_site_fract_z
_atom_site_U_iso_or_equiv
_atom_site_adp_type
_atom_site_occupancy
_atom_site_site_symmetry_order
_atom_site_calc_flag
_atom_site_refinement_flags_posn
_atom_site_refinement_flags_adp
_atom_site_refinement_flags_occupancy
Sm1 Sm 0.62675(3) 0.35998(2) 0.34238(2) 0.02469(11) Uani 1 1 d . U .
Sm2 Sm 0.40395(3) 0.32437(2) 0.20315(2) 0.02328(11) Uani 1 1 d . U .
Sm3 Sm 0.21662(3) 0.40065(2) 0.34756(2) 0.03316(12) Uani 1 1 d . U .
Sm4 Sm 0.39775(3) 0.26141(2) 0.41217(2) 0.02637(11) Uani 1 1 d . U .
I1 I 0.57814(4) 0.39461(3) 0.19575(3) 0.03335(15) Uani 1 1 d . U .
I2 I 0.27357(4) 0.42552(3) 0.20056(3) 0.03253(14) Uani 1 1 d . U .
I3 I 0.26288(4) 0.33888(3) 0.48186(3) 0.04000(16) Uani 1 1 d . U .
I4 I 0.56158(4) 0.31755(3) 0.48053(3) 0.02944(14) Uani 1 1 d . U .
I5 I 0.53309(3) 0.24326(2) 0.29171(2) 0.02504(13) Uani 1 1 d . U .
I6 I 0.25592(3) 0.26861(3) 0.29482(2) 0.02668(13) Uani 1 1 d . U .
I7 I 0.42384(7) 0.38598(7) 0.34346(5) 0.0536(6) Uani 0.544(3) 1 d . U .
I8 I 0.28926(6) 0.51179(3) 0.39404(4) 0.0592(2) Uani 1 1 d . U .
O1 O 0.6033(5) 0.4565(3) 0.3719(3) 0.0507(18) Uani 1 1 d . U .
C1 C 0.7850(6) 0.3462(4) 0.4031(4) 0.0313(17) Uani 1 1 d . U .
C2 C 0.7716(5) 0.2974(4) 0.3634(4) 0.0283(17) Uani 1 1 d . U .
C3 C 0.7746(5) 0.3140(4) 0.2962(4) 0.0294(17) Uani 1 1 d . U .
C4 C 0.7900(6) 0.3729(4) 0.2946(4) 0.0324(18) Uani 1 1 d . U .
C5 C 0.7952(6) 0.3929(4) 0.3602(5) 0.0342(18) Uani 1 1 d . U .
C6 C 0.8003(7) 0.3462(5) 0.4764(4) 0.043(2) Uani 1 1 d . U .
H6A H 0.8640 0.3433 0.4860 0.065 Uiso 1 1 calc R U .
H6B H 0.7697 0.3137 0.4959 0.065 Uiso 1 1 calc R U .
H6C H 0.7773 0.3814 0.4952 0.065 Uiso 1 1 calc R U .
C7 C 0.7665(6) 0.2367(4) 0.3890(5) 0.033(2) Uani 1 1 d . U .
H7A H 0.8262 0.2231 0.3999 0.050 Uiso 1 1 calc R U .
H7B H 0.7399 0.2123 0.3551 0.050 Uiso 1 1 calc R U .
H7C H 0.7300 0.2357 0.4286 0.050 Uiso 1 1 calc R U .
C8 C 0.7711(6) 0.2753(4) 0.2380(4) 0.036(2) Uani 1 1 d . U .
H8A H 0.8304 0.2720 0.2192 0.053 Uiso 1 1 calc R U .
H8B H 0.7301 0.2907 0.2047 0.053 Uiso 1 1 calc R U .
H8C H 0.7507 0.2377 0.2519 0.053 Uiso 1 1 calc R U .
C9 C 0.8098(7) 0.4080(5) 0.2350(5) 0.044(2) Uani 1 1 d . U .
H9A H 0.8741 0.4108 0.2297 0.065 Uiso 1 1 calc R U .
H9B H 0.7849 0.4461 0.2404 0.065 Uiso 1 1 calc R U .
H9C H 0.7834 0.3901 0.1958 0.065 Uiso 1 1 calc R U .
C10 C 0.8209(8) 0.4513(5) 0.3809(6) 0.053(3) Uani 1 1 d . U .
H10A H 0.8846 0.4566 0.3746 0.080 Uiso 1 1 calc R U .
H10B H 0.8069 0.4567 0.4275 0.080 Uiso 1 1 calc R U .
H10C H 0.7880 0.4790 0.3542 0.080 Uiso 1 1 calc R U .
C11 C 0.4586(7) 0.1601(5) 0.4487(5) 0.048(2) Uani 1 1 d . U .
C12 C 0.4241(7) 0.1840(5) 0.5067(5) 0.048(2) Uani 1 1 d . U .
C13 C 0.3326(7) 0.1879(5) 0.5007(5) 0.047(2) Uani 1 1 d . U .
C14 C 0.3074(6) 0.1671(4) 0.4381(5) 0.041(2) Uani 1 1 d . U .
C15 C 0.3849(7) 0.1497(4) 0.4057(5) 0.043(2) Uani 1 1 d . U .
C16 C 0.5529(8) 0.1451(6) 0.4404(7) 0.071(4) Uani 1 1 d . U .
H16A H 0.5640 0.1074 0.4588 0.107 Uiso 1 1 calc R U .
H16B H 0.5902 0.1730 0.4633 0.107 Uiso 1 1 calc R U .
H16C H 0.5671 0.1451 0.3934 0.107 Uiso 1 1 calc R U .
C17 C 0.4710(10) 0.1972(7) 0.5717(6) 0.086(4) Uani 1 1 d . U .
H17A H 0.4540 0.1691 0.6048 0.129 Uiso 1 1 calc R U .
H17B H 0.4540 0.2351 0.5866 0.129 Uiso 1 1 calc R U .
H17C H 0.5353 0.1958 0.5656 0.129 Uiso 1 1 calc R U .
C18 C 0.2669(10) 0.2030(6) 0.5542(6) 0.079(4) Uani 1 1 d . U .
H18A H 0.2477 0.1683 0.5764 0.119 Uiso 1 1 calc R U .
H18B H 0.2155 0.2220 0.5343 0.119 Uiso 1 1 calc R U .
H18C H 0.2954 0.2283 0.5863 0.119 Uiso 1 1 calc R U .
C19 C 0.2126(7) 0.1587(6) 0.4156(6) 0.067(3) Uani 1 1 d . U .
H19A H 0.1855 0.1285 0.4417 0.100 Uiso 1 1 calc R U .
H19B H 0.2112 0.1481 0.3689 0.100 Uiso 1 1 calc R U .
H19C H 0.1796 0.1940 0.4217 0.100 Uiso 1 1 calc R U .
C20 C 0.3872(10) 0.1191(5) 0.3417(5) 0.070(4) Uani 1 1 d . U .
H20A H 0.3903 0.0782 0.3498 0.105 Uiso 1 1 calc R U .
H20B H 0.4394 0.1312 0.3171 0.105 Uiso 1 1 calc R U .
H20C H 0.3335 0.1279 0.3161 0.105 Uiso 1 1 calc R U .
C21 C 0.0614(6) 0.4368(4) 0.2970(5) 0.0405(19) Uani 1 1 d . U .
C22 C 0.0544(6) 0.3772(4) 0.3016(4) 0.0330(18) Uani 1 1 d . U .
C23 C 0.0535(6) 0.3614(4) 0.3687(4) 0.0343(18) Uani 1 1 d . U .
C24 C 0.0614(7) 0.4130(5) 0.4060(5) 0.049(2) Uani 1 1 d . U .
C25 C 0.0646(7) 0.4587(5) 0.3626(6) 0.051(2) Uani 1 1 d . U .
C26 C 0.0535(8) 0.4718(5) 0.2369(6) 0.059(3) Uani 1 1 d . U .
H26A H -0.0071 0.4864 0.2328 0.089 Uiso 1 1 calc R U .
H26B H 0.0672 0.4487 0.1983 0.089 Uiso 1 1 calc R U .
H26C H 0.0951 0.5036 0.2398 0.089 Uiso 1 1 calc R U .
C27 C 0.0382(6) 0.3368(4) 0.2447(5) 0.036(2) Uani 1 1 d . U .
H27A H -0.0256 0.3343 0.2355 0.054 Uiso 1 1 calc R U .
H27B H 0.0612 0.2992 0.2562 0.054 Uiso 1 1 calc R U .
H27C H 0.0684 0.3509 0.2055 0.054 Uiso 1 1 calc R U .
C28 C 0.0352(7) 0.3034(4) 0.3948(5) 0.044(2) Uani 1 1 d . U .
H28A H -0.0283 0.2954 0.3910 0.066 Uiso 1 1 calc R U .
H28B H 0.0538 0.3014 0.4412 0.066 Uiso 1 1 calc R U .
H28C H 0.0683 0.2754 0.3693 0.066 Uiso 1 1 calc R U .
C29 C 0.0525(8) 0.4178(6) 0.4801(6) 0.067(3) Uani 1 1 d . U .
H29A H -0.0087 0.4279 0.4907 0.101 Uiso 1 1 calc R U .
H29B H 0.0926 0.4473 0.4967 0.101 Uiso 1 1 calc R U .
H29C H 0.0676 0.3815 0.5007 0.101 Uiso 1 1 calc R U .
C30 C 0.0591(8) 0.5202(5) 0.3813(8) 0.074(4) Uani 1 1 d . U .
H30A H 0.0972 0.5273 0.4199 0.111 Uiso 1 1 calc R U .
H30B H -0.0023 0.5298 0.3918 0.111 Uiso 1 1 calc R U .
H30C H 0.0787 0.5436 0.3444 0.111 Uiso 1 1 calc R U .
C31 C 0.4388(7) 0.3097(5) 0.0740(4) 0.0396(19) Uani 1 1 d . U .
C32 C 0.4584(7) 0.2586(4) 0.1053(4) 0.0394(19) Uani 1 1 d . U .
C33 C 0.3779(6) 0.2346(4) 0.1272(4) 0.0359(18) Uani 1 1 d . U .
C34 C 0.3092(6) 0.2730(4) 0.1092(4) 0.0342(18) Uani 1 1 d . U .
C35 C 0.3482(6) 0.3195(4) 0.0770(4) 0.0346(18) Uani 1 1 d . U .
C36 C 0.5054(8) 0.3452(6) 0.0356(5) 0.064(3) Uani 1 1 d . U .
H36A H 0.5033 0.3342 -0.0110 0.096 Uiso 1 1 calc R U .
H36B H 0.5651 0.3387 0.0535 0.096 Uiso 1 1 calc R U .
H36C H 0.4903 0.3854 0.0396 0.096 Uiso 1 1 calc R U .
C37 C 0.5478(8) 0.2304(6) 0.1088(5) 0.067(4) Uani 1 1 d . U .
H37A H 0.5625 0.2151 0.0654 0.100 Uiso 1 1 calc R U .
H37B H 0.5465 0.1996 0.1411 0.100 Uiso 1 1 calc R U .
H37C H 0.5926 0.2583 0.1222 0.100 Uiso 1 1 calc R U .
C38 C 0.3656(10) 0.1768(5) 0.1568(5) 0.064(3) Uani 1 1 d . U .
H38A H 0.3496 0.1498 0.1220 0.095 Uiso 1 1 calc R U .
H38B H 0.3182 0.1782 0.1893 0.095 Uiso 1 1 calc R U .
H38C H 0.4208 0.1647 0.1784 0.095 Uiso 1 1 calc R U .
C39 C 0.2110(7) 0.2638(5) 0.1164(5) 0.054(3) Uani 1 1 d . U .
H39A H 0.1855 0.2517 0.0741 0.081 Uiso 1 1 calc R U .
H39B H 0.1830 0.2992 0.1303 0.081 Uiso 1 1 calc R U .
H39C H 0.2008 0.2344 0.1497 0.081 Uiso 1 1 calc R U .
C40 C 0.2980(8) 0.3662(5) 0.0402(5) 0.055(3) Uani 1 1 d . U .
H40A H 0.2372 0.3683 0.0564 0.083 Uiso 1 1 calc R U .
H40B H 0.2968 0.3576 -0.0071 0.083 Uiso 1 1 calc R U .
H40C H 0.3278 0.4026 0.0476 0.083 Uiso 1 1 calc R U .
C41 C 0.6038(10) 0.4733(5) 0.4403(6) 0.066(3) Uani 1 1 d . U .
H41A H 0.6555 0.4571 0.4642 0.079 Uiso 1 1 calc R U .
H41B H 0.5489 0.4610 0.4623 0.079 Uiso 1 1 calc R U .
C42 C 0.6095(11) 0.5362(5) 0.4377(7) 0.085(4) Uani 1 1 d . U .
H42A H 0.5846 0.5536 0.4779 0.102 Uiso 1 1 calc R U .
H42B H 0.6716 0.5489 0.4330 0.102 Uiso 1 1 calc R U .
C43 C 0.5597(12) 0.5498(6) 0.3828(8) 0.095(5) Uani 1 1 d . U .
H43A H 0.5776 0.5872 0.3652 0.114 Uiso 1 1 calc R U .
H43B H 0.4960 0.5513 0.3937 0.114 Uiso 1 1 calc R U .
C44 C 0.5769(14) 0.5039(5) 0.3333(7) 0.105(6) Uani 1 1 d . U .
H44A H 0.5226 0.4952 0.3073 0.125 Uiso 1 1 calc R U .
H44B H 0.6244 0.5152 0.3028 0.125 Uiso 1 1 calc R U .
C1S C 0.2359(6) 0.4174(4) 0.7939(4) 0.078(3) Uani 1 1 d DG U .
C2S C 0.2889(5) 0.3922(4) 0.7467(5) 0.087(4) Uani 1 1 d G U .
H2S H 0.3497 0.3850 0.7561 0.104 Uiso 1 1 calc R U .
C3S C 0.2529(7) 0.3774(4) 0.6857(4) 0.098(5) Uani 1 1 d G U .
H3S H 0.2891 0.3602 0.6534 0.117 Uiso 1 1 calc R U .
C4S C 0.1640(7) 0.3879(4) 0.6719(4) 0.090(4) Uani 1 1 d G U .
H4S H 0.1394 0.3778 0.6302 0.108 Uiso 1 1 calc R U .
C5S C 0.1110(5) 0.4131(4) 0.7192(5) 0.103(5) Uani 1 1 d G U .
H5S H 0.0502 0.4202 0.7098 0.123 Uiso 1 1 calc R U .
C6S C 0.1470(6) 0.4278(4) 0.7802(4) 0.073(3) Uani 1 1 d G U .
H6S H 0.1108 0.4450 0.8125 0.088 Uiso 1 1 calc R U .
C7S C 0.2722(13) 0.4387(7) 0.8593(5) 0.111(5) Uani 1 1 d D U .
H7SA H 0.3229 0.4636 0.8515 0.167 Uiso 1 1 calc R U .
H7SB H 0.2911 0.4064 0.8864 0.167 Uiso 1 1 calc R U .
H7SC H 0.2259 0.4599 0.8822 0.167 Uiso 1 1 calc R U .
C8S C 0.4533(5) 0.5927(3) 0.1783(4) 0.067(3) Uani 1 1 d DG U .
C9S C 0.5034(5) 0.6413(4) 0.1679(3) 0.068(3) Uani 1 1 d G U .
H9S H 0.5346 0.6458 0.1278 0.082 Uiso 1 1 calc R U .
C10S C 0.5080(5) 0.6831(3) 0.2160(4) 0.065(3) Uani 1 1 d G U .
H10S H 0.5422 0.7163 0.2088 0.078 Uiso 1 1 calc R U .
C11S C 0.4625(5) 0.6764(3) 0.2746(4) 0.068(3) Uani 1 1 d G U .
H11S H 0.4656 0.7050 0.3075 0.081 Uiso 1 1 calc R U .
C12S C 0.4124(5) 0.6279(4) 0.2851(4) 0.075(3) Uani 1 1 d G U .
H12S H 0.3813 0.6233 0.3251 0.090 Uiso 1 1 calc R U .
C13S C 0.4078(5) 0.5860(3) 0.2369(5) 0.079(3) Uani 1 1 d G U .
H13S H 0.3736 0.5529 0.2441 0.095 Uiso 1 1 calc R U .
C14S C 0.4511(11) 0.5467(5) 0.1256(6) 0.095(4) Uani 1 1 d D U .
H14A H 0.4131 0.5589 0.0888 0.143 Uiso 1 1 calc R U .
H14B H 0.4275 0.5116 0.1444 0.143 Uiso 1 1 calc R U .
H14C H 0.5113 0.5399 0.1097 0.143 Uiso 1 1 calc R U .
C15S C 0.098(2) 0.5184(8) -0.0041(11) 0.182(11) Uani 1 1 d D U .
C16S C 0.0593(17) 0.4890(8) 0.0476(11) 0.163(10) Uani 1 1 d D U .
H16S H 0.0968 0.4818 0.0846 0.196 Uiso 1 1 calc R U .
C17S C -0.0270(17) 0.4690(8) 0.0521(11) 0.161(10) Uani 1 1 d D U .
H17S H -0.0410 0.4456 0.0886 0.194 Uiso 1 1 calc R U .
C18S C 0.194(2) 0.5352(19) -0.013(3) 0.217(18) Uani 0.5 1 d D U P
H18S H 0.2003 0.5556 -0.0548 0.326 Uiso 0.5 1 calc R U P
H18T H 0.2130 0.5597 0.0235 0.326 Uiso 0.5 1 calc R U P
H18U H 0.2311 0.5011 -0.0137 0.326 Uiso 0.5 1 calc R U P

loop_
_atom_site_aniso_label
_atom_site_aniso_U_11
_atom_site_aniso_U_22
_atom_site_aniso_U_33
_atom_site_aniso_U_23
_atom_site_aniso_U_13
_atom_site_aniso_U_12
Sm1 0.0300(2) 0.0248(2) 0.0191(2) 0.00164(18) -0.00505(18) -0.00102(19)
Sm2 0.0211(2) 0.0351(3) 0.0136(2) -0.00498(18) -0.00144(16) 0.00021(18)
Sm3 0.0344(3) 0.0412(3) 0.0240(2) -0.0103(2) 0.00456(19) -0.0130(2)
Sm4 0.0229(2) 0.0412(3) 0.0149(2) 0.00630(19) -0.00310(16) -0.00768(19)
I1 0.0330(3) 0.0431(4) 0.0238(3) 0.0100(3) -0.0057(2) -0.0088(3)
I2 0.0399(3) 0.0331(3) 0.0246(3) -0.0014(2) 0.0007(2) 0.0028(3)
I3 0.0420(4) 0.0586(4) 0.0196(3) -0.0074(3) 0.0098(3) -0.0104(3)
I4 0.0321(3) 0.0383(3) 0.0177(3) 0.0034(2) -0.0083(2) -0.0058(2)
I5 0.0261(3) 0.0290(3) 0.0200(3) 0.0004(2) -0.0013(2) -0.0017(2)
I6 0.0212(3) 0.0410(3) 0.0178(3) -0.0013(2) -0.0029(2) -0.0024(2)
I7 0.0224(7) 0.1179(14) 0.0204(6) 0.0123(7) -0.0004(4) 0.0082(6)
I8 0.0771(5) 0.0562(5) 0.0445(4) -0.0174(4) 0.0044(4) -0.0346(4)
O1 0.069(4) 0.040(3) 0.043(4) -0.008(3) -0.022(3) 0.007(3)
C1 0.027(4) 0.035(4) 0.032(3) 0.004(3) -0.005(3) -0.003(3)
C2 0.020(4) 0.034(4) 0.031(3) 0.006(3) -0.007(3) -0.001(3)
C3 0.021(4) 0.037(4) 0.030(3) 0.005(3) -0.002(3) -0.001(3)
C4 0.022(4) 0.039(4) 0.036(4) 0.009(3) -0.004(3) -0.005(3)
C5 0.028(4) 0.038(4) 0.036(4) 0.005(3) -0.007(3) -0.009(3)
C6 0.044(6) 0.056(6) 0.029(4) 0.002(4) -0.012(4) -0.009(5)
C7 0.028(5) 0.034(4) 0.037(5) 0.012(4) -0.002(4) 0.006(3)
C8 0.029(5) 0.047(5) 0.030(4) 0.001(4) -0.005(3) -0.003(4)
C9 0.036(5) 0.054(6) 0.041(5) 0.017(4) -0.001(4) -0.009(4)
C10 0.059(7) 0.043(5) 0.057(6) 0.002(4) -0.007(5) -0.021(4)
C11 0.048(4) 0.051(5) 0.044(4) 0.025(4) -0.005(3) -0.012(3)
C12 0.053(4) 0.057(5) 0.034(4) 0.024(3) -0.011(3) -0.022(4)
C13 0.052(4) 0.058(5) 0.031(4) 0.015(3) 0.000(3) -0.023(4)
C14 0.041(4) 0.052(5) 0.030(4) 0.012(3) -0.007(3) -0.017(3)
C15 0.051(4) 0.047(5) 0.031(4) 0.016(3) -0.002(3) -0.010(3)
C16 0.055(5) 0.063(8) 0.096(9) 0.036(7) -0.003(5) 0.003(5)
C17 0.109(10) 0.099(10) 0.049(6) 0.032(6) -0.035(6) -0.045(8)
C18 0.097(8) 0.084(9) 0.057(6) 0.015(6) 0.034(6) -0.021(7)
C19 0.048(5) 0.081(9) 0.071(7) 0.036(6) -0.015(5) -0.031(5)
C20 0.117(10) 0.052(6) 0.041(5) 0.006(4) 0.005(5) -0.019(6)
C21 0.029(4) 0.041(4) 0.052(4) -0.006(3) 0.004(3) 0.000(3)
C22 0.024(4) 0.042(4) 0.033(4) -0.008(3) 0.002(3) -0.004(3)
C23 0.024(4) 0.047(4) 0.032(4) -0.009(3) 0.008(3) -0.007(3)
C24 0.043(5) 0.057(4) 0.048(4) -0.019(3) 0.011(3) -0.009(4)
C25 0.046(5) 0.050(4) 0.056(4) -0.016(3) 0.013(4) -0.008(4)
C26 0.048(6) 0.058(7) 0.073(6) 0.010(5) 0.008(5) 0.005(5)
C27 0.023(4) 0.048(5) 0.037(4) -0.007(4) -0.003(4) -0.001(4)
C28 0.037(5) 0.057(5) 0.038(5) -0.008(4) 0.005(4) -0.012(4)
C29 0.056(7) 0.097(9) 0.050(5) -0.029(5) 0.014(5) -0.009(6)
C30 0.057(7) 0.056(5) 0.109(10) -0.027(5) 0.014(7) -0.007(5)
C31 0.044(4) 0.055(5) 0.020(4) -0.005(3) 0.002(3) 0.003(3)
C32 0.045(4) 0.057(4) 0.016(4) -0.009(3) -0.004(3) 0.008(3)
C33 0.049(4) 0.043(4) 0.015(4) -0.013(3) -0.007(3) 0.003(3)
C34 0.039(4) 0.048(4) 0.016(4) -0.011(3) -0.006(3) -0.002(3)
C35 0.045(4) 0.043(4) 0.015(3) -0.008(3) -0.007(3) 0.003(3)
C36 0.069(7) 0.095(8) 0.027(5) -0.001(5) 0.005(5) -0.019(6)
C37 0.059(5) 0.110(9) 0.031(6) -0.023(6) -0.004(4) 0.037(6)
C38 0.113(10) 0.044(5) 0.034(5) -0.006(4) -0.014(6) -0.008(5)
C39 0.043(5) 0.084(8) 0.034(5) -0.016(5) -0.008(4) -0.014(4)
C40 0.082(7) 0.059(6) 0.024(5) -0.005(4) -0.024(5) 0.013(5)
C41 0.104(10) 0.042(5) 0.051(5) -0.017(4) -0.018(5) 0.003(5)
C42 0.127(12) 0.046(6) 0.080(7) -0.017(5) -0.020(7) 0.001(6)
C43 0.140(13) 0.044(6) 0.099(8) -0.018(5) -0.040(8) 0.011(7)
C44 0.209(18) 0.034(5) 0.069(6) -0.006(4) -0.050(7) 0.029(7)
C1S 0.090(7) 0.062(8) 0.082(7) 0.026(6) -0.006(5) 0.005(6)
C2S 0.085(8) 0.090(10) 0.086(7) 0.018(6) -0.011(6) 0.020(7)
C3S 0.109(9) 0.095(11) 0.089(8) 0.012(7) -0.012(6) 0.012(8)
C4S 0.101(8) 0.075(9) 0.094(8) 0.016(7) -0.009(6) -0.004(7)
C5S 0.091(8) 0.113(12) 0.103(8) 0.004(8) -0.010(6) 0.000(7)
C6S 0.076(7) 0.053(7) 0.091(7) 0.026(6) -0.005(5) 0.002(5)
C7S 0.142(13) 0.103(12) 0.088(8) 0.021(7) -0.035(8) -0.008(10)
C8S 0.044(6) 0.061(6) 0.096(7) 0.026(5) -0.034(5) 0.009(4)
C9S 0.055(6) 0.054(6) 0.095(7) 0.019(5) -0.017(5) 0.007(5)
C10S 0.050(6) 0.053(6) 0.093(7) 0.018(5) -0.014(5) 0.008(5)
C11S 0.058(7) 0.050(6) 0.096(7) 0.022(5) -0.010(5) 0.015(5)
C12S 0.066(7) 0.057(6) 0.102(8) 0.029(5) -0.011(6) 0.005(5)
C13S 0.069(8) 0.058(7) 0.109(7) 0.026(5) -0.015(6) -0.002(6)
C14S 0.099(11) 0.070(8) 0.116(9) 0.015(6) -0.025(8) -0.001(7)
C15S 0.38(3) 0.057(12) 0.106(13) -0.040(9) -0.042(19) 0.015(15)
C16S 0.33(3) 0.053(12) 0.099(12) -0.032(9) -0.065(17) 0.033(12)
C17S 0.33(3) 0.047(11) 0.100(13) -0.037(10) -0.068(16) 0.033(13)
C18S 0.39(3) 0.08(3) 0.18(3) -0.09(2) -0.01(2) -0.01(2)

loop_
_atom_type_symbol
_atom_type_description
_atom_type_scat_dispersion_real
_atom_type_scat_dispersion_imag
_atom_type_scat_source
C C 0.0033 0.0016 'International Tables Vol C Tables 4.2.6.8 and 6.1.1.4'
H H 0.0000 0.0000 'International Tables Vol C Tables 4.2.6.8 and 6.1.1.4'
O O 0.0106 0.0060 'International Tables Vol C Tables 4.2.6.8 and 6.1.1.4'
I I -0.4742 1.8119 'International Tables Vol C Tables 4.2.6.8 and 6.1.1.4'
Sm Sm -0.1638 3.4418 'International Tables Vol C Tables 4.2.6.8 and 6.1.1.4'

loop_
_geom_angle_atom_site_label_1
_geom_angle_atom_site_label_2
_geom_angle_atom_site_label_3
_geom_angle
_geom_angle_site_symmetry_1
_geom_angle_site_symmetry_3
O1 Sm1 C3 127.3(3) . .
O1 Sm1 C2 127.8(3) . .
C3 Sm1 C2 30.9(3) . .
O1 Sm1 C4 97.0(3) . .
C3 Sm1 C4 30.6(3) . .
C2 Sm1 C4 50.5(3) . .
O1 Sm1 C5 80.4(3) . .
C3 Sm1 C5 50.7(3) . .
C2 Sm1 C5 50.5(3) . .
C4 Sm1 C5 30.6(3) . .
O1 Sm1 C1 97.7(3) . .
C3 Sm1 C1 50.9(3) . .
C2 Sm1 C1 30.7(3) . .
C4 Sm1 C1 50.5(3) . .
C5 Sm1 C1 30.5(3) . .
O1 Sm1 I7 70.23(19) . .
C3 Sm1 I7 155.33(19) . .
C2 Sm1 I7 155.37(19) . .
C4 Sm1 I7 152.54(19) . .
C5 Sm1 I7 150.6(2) . .
C1 Sm1 I7 152.17(19) . .
O1 Sm1 I4 91.78(18) . .
C3 Sm1 I4 117.19(19) . .
C2 Sm1 I4 86.92(18) . .
C4 Sm1 I4 131.18(19) . .
C5 Sm1 I4 106.2(2) . .
C1 Sm1 I4 80.76(19) . .
I7 Sm1 I4 74.85(3) . .
O1 Sm1 I1 87.48(16) . .
C3 Sm1 I1 87.69(18) . .
C2 Sm1 I1 118.24(19) . .
C4 Sm1 I1 80.43(19) . .
C5 Sm1 I1 105.1(2) . .
C1 Sm1 I1 130.95(19) . .
I7 Sm1 I1 74.93(2) . .
I4 Sm1 I1 148.10(2) . .
O1 Sm1 I5 145.34(18) . .
C3 Sm1 I5 84.65(19) . .
C2 Sm1 I5 86.22(19) . .
C4 Sm1 I5 112.3(2) . .
C5 Sm1 I5 134.1(2) . .
C1 Sm1 I5 115.0(2) . .
I7 Sm1 I5 75.31(3) . .
I4 Sm1 I5 82.706(17) . .
I1 Sm1 I5 80.014(17) . .
C33 Sm2 C32 31.0(3) . .
C33 Sm2 C34 31.1(3) . .
C32 Sm2 C34 50.8(3) . .
C33 Sm2 C35 50.8(3) . .
C32 Sm2 C35 50.2(3) . .
C34 Sm2 C35 30.5(3) . .
C33 Sm2 C31 50.4(3) . .
C32 Sm2 C31 30.1(3) . .
C34 Sm2 C31 49.9(3) . .
C35 Sm2 C31 29.9(3) . .
C33 Sm2 I2 121.2(2) . .
C32 Sm2 I2 129.8(2) . .
C34 Sm2 I2 90.2(2) . .
C35 Sm2 I2 80.0(2) . .
C31 Sm2 I2 102.3(2) . .
C33 Sm2 I1 121.2(2) . .
C32 Sm2 I1 90.3(2) . .
C34 Sm2 I1 130.9(2) . .
C35 Sm2 I1 103.4(2) . .
C31 Sm2 I1 81.2(2) . .
I2 Sm2 I1 97.25(2) . .
C33 Sm2 I6 84.8(2) . .
C32 Sm2 I6 114.7(2) . .
C34 Sm2 I6 81.8(2) . .
C35 Sm2 I6 108.8(2) . .
C31 Sm2 I6 131.0(2) . .
I2 Sm2 I6 83.023(18) . .
I1 Sm2 I6 147.268(19) . .
C33 Sm2 I7 153.0(2) . .
C32 Sm2 I7 154.3(2) . .
C34 Sm2 I7 152.4(2) . .
C35 Sm2 I7 152.9(2) . .
C31 Sm2 I7 154.4(2) . .
I2 Sm2 I7 73.62(3) . .
I1 Sm2 I7 74.45(3) . .
I6 Sm2 I7 74.28(3) . .
C33 Sm2 I5 86.2(2) . .
C32 Sm2 I5 83.1(2) . .
C34 Sm2 I5 116.1(2) . .
C35 Sm2 I5 132.7(2) . .
C31 Sm2 I5 109.7(2) . .
I2 Sm2 I5 147.041(19) . .
I1 Sm2 I5 80.748(18) . .
I6 Sm2 I5 81.690(17) . .
I7 Sm2 I5 74.19(3) . .
C24 Sm3 C22 50.8(3) . .
C24 Sm3 C23 31.3(3) . .
C22 Sm3 C23 30.7(3) . .
C24 Sm3 C21 50.6(3) . .
C22 Sm3 C21 30.6(3) . .
C23 Sm3 C21 50.9(3) . .
C24 Sm3 C25 30.2(3) . .
C22 Sm3 C25 50.6(3) . .
C23 Sm3 C25 50.9(3) . .
C21 Sm3 C25 30.8(3) . .
C24 Sm3 I8 94.9(2) . .
C22 Sm3 I8 128.6(2) . .
C23 Sm3 I8 126.1(2) . .
C21 Sm3 I8 99.0(2) . .
C25 Sm3 I8 80.1(2) . .
C24 Sm3 I7 155.0(2) . .
C22 Sm3 I7 151.14(19) . .
C23 Sm3 I7 152.2(2) . .
C21 Sm3 I7 152.5(2) . .
C25 Sm3 I7 155.1(2) . .
I8 Sm3 I7 75.18(4) . .
C24 Sm3 I3 81.5(3) . .
C22 Sm3 I3 113.4(2) . .
C23 Sm3 I3 84.0(2) . .
C21 Sm3 I3 131.1(2) . .
C25 Sm3 I3 108.4(3) . .
I8 Sm3 I3 93.21(2) . .
I7 Sm3 I3 76.31(3) . .
C24 Sm3 I2 130.7(3) . .
C22 Sm3 I2 88.18(19) . .
C23 Sm3 I2 118.5(2) . .
C21 Sm3 I2 80.1(2) . .
C25 Sm3 I2 104.7(3) . .
I8 Sm3 I2 91.83(2) . .
I7 Sm3 I2 73.40(2) . .
I3 Sm3 I2 146.85(2) . .
C24 Sm3 I6 113.9(2) . .
C22 Sm3 I6 82.0(2) . .
C23 Sm3 I6 84.0(2) . .
C21 Sm3 I6 109.3(2) . .
C25 Sm3 I6 131.6(2) . .
I8 Sm3 I6 148.29(3) . .
I7 Sm3 I6 73.11(3) . .
I3 Sm3 I6 78.97(2) . .
I2 Sm3 I6 79.640(18) . .
C15 Sm4 C11 31.2(3) . .
C15 Sm4 C14 30.8(3) . .
C11 Sm4 C14 51.0(3) . .
C15 Sm4 C12 50.6(3) . .
C11 Sm4 C12 30.7(3) . .
C14 Sm4 C12 50.2(3) . .
C15 Sm4 C13 50.5(3) . .
C11 Sm4 C13 50.5(3) . .
C14 Sm4 C13 30.5(3) . .
C12 Sm4 C13 30.0(3) . .
C15 Sm4 I3 124.3(2) . .
C11 Sm4 I3 129.1(2) . .
C14 Sm4 I3 93.6(2) . .
C12 Sm4 I3 99.7(3) . .
C13 Sm4 I3 80.1(3) . .
C15 Sm4 I4 120.2(2) . .
C11 Sm4 I4 89.4(2) . .
C14 Sm4 I4 132.2(2) . .
C12 Sm4 I4 82.0(2) . .
C13 Sm4 I4 105.7(2) . .
I3 Sm4 I4 93.93(2) . .
C15 Sm4 I6 88.2(2) . .
C11 Sm4 I6 118.8(2) . .
C14 Sm4 I6 81.5(2) . .
C12 Sm4 I6 131.7(2) . .
C13 Sm4 I6 106.6(2) . .
I3 Sm4 I6 82.547(19) . .
I4 Sm4 I6 146.31(2) . .
C15 Sm4 I5 83.0(2) . .
C11 Sm4 I5 82.7(2) . .
C14 Sm4 I5 111.6(2) . .
C12 Sm4 I5 111.2(3) . .
C13 Sm4 I5 131.2(3) . .
I3 Sm4 I5 148.21(2) . .
I4 Sm4 I5 83.539(18) . .
I6 Sm4 I5 82.356(17) . .
C15 Sm4 I7 151.8(2) . .
C11 Sm4 I7 151.7(2) . .
C14 Sm4 I7 153.7(2) . .
C12 Sm4 I7 154.1(2) . .
C13 Sm4 I7 155.2(3) . .
I3 Sm4 I7 75.40(3) . .
I4 Sm4 I7 73.11(2) . .
I6 Sm4 I7 73.59(2) . .
I5 Sm4 I7 73.55(3) . .
Sm2 I1 Sm1 90.186(18) . .
Sm2 I2 Sm3 91.21(2) . .
Sm4 I3 Sm3 91.010(19) . .
Sm4 I4 Sm1 89.642(17) . .
Sm4 I5 Sm1 85.709(17) . .
Sm4 I5 Sm2 87.703(17) . .
Sm1 I5 Sm2 86.098(17) . .
Sm4 I6 Sm2 89.368(17) . .
Sm4 I6 Sm3 86.030(18) . .
Sm2 I6 Sm3 86.067(18) . .
Sm1 I7 Sm3 174.87(6) . .
Sm1 I7 Sm2 89.18(3) . .
Sm3 I7 Sm2 89.50(3) . .
Sm1 I7 Sm4 87.13(4) . .
Sm3 I7 Sm4 87.86(4) . .
Sm2 I7 Sm4 87.77(4) . .
C44 O1 C41 108.2(9) . .
C44 O1 Sm1 131.0(7) . .
C41 O1 Sm1 120.3(6) . .
C5 C1 C2 107.3(8) . .
C5 C1 C6 126.5(9) . .
C2 C1 C6 125.5(8) . .
C5 C1 Sm1 74.1(5) . .
C2 C1 Sm1 73.6(5) . .
C6 C1 Sm1 125.3(6) . .
C3 C2 C1 108.4(8) . .
C3 C2 C7 126.1(8) . .
C1 C2 C7 125.1(8) . .
C3 C2 Sm1 74.3(5) . .
C1 C2 Sm1 75.7(5) . .
C7 C2 Sm1 122.0(5) . .
C4 C3 C2 107.5(8) . .
C4 C3 C8 126.1(8) . .
C2 C3 C8 126.1(8) . .
C4 C3 Sm1 75.2(5) . .
C2 C3 Sm1 74.8(5) . .
C8 C3 Sm1 120.4(6) . .
C3 C4 C5 108.4(8) . .
C3 C4 C9 126.7(9) . .
C5 C4 C9 124.5(9) . .
C3 C4 Sm1 74.2(5) . .
C5 C4 Sm1 74.8(5) . .
C9 C4 Sm1 123.3(6) . .
C1 C5 C4 108.4(8) . .
C1 C5 C10 125.2(9) . .
C4 C5 C10 125.8(9) . .
C1 C5 Sm1 75.4(5) . .
C4 C5 Sm1 74.6(5) . .
C10 C5 Sm1 123.3(7) . .
C12 C11 C15 106.6(9) . .
C12 C11 C16 123.8(11) . .
C15 C11 C16 129.4(11) . .
C12 C11 Sm4 75.1(6) . .
C15 C11 Sm4 73.8(6) . .
C16 C11 Sm4 120.8(7) . .
C13 C12 C11 109.3(9) . .
C13 C12 C17 120.9(11) . .
C11 C12 C17 129.3(11) . .
C13 C12 Sm4 75.7(6) . .
C11 C12 Sm4 74.2(6) . .
C17 C12 Sm4 123.1(8) . .
C12 C13 C14 108.2(10) . .
C12 C13 C18 127.6(10) . .
C14 C13 C18 123.6(10) . .
C12 C13 Sm4 74.3(5) . .
C14 C13 Sm4 73.7(5) . .
C18 C13 Sm4 124.9(8) . .
C15 C14 C13 107.8(9) . .
C15 C14 C19 127.6(10) . .
C13 C14 C19 124.1(10) . .
C15 C14 Sm4 73.9(6) . .
C13 C14 Sm4 75.7(6) . .
C19 C14 Sm4 122.3(7) . .
C14 C15 C11 108.1(9) . .
C14 C15 C20 125.3(10) . .
C11 C15 C20 126.2(11) . .
C14 C15 Sm4 75.4(6) . .
C11 C15 Sm4 75.0(6) . .
C20 C15 Sm4 121.6(7) . .
C22 C21 C25 107.5(9) . .
C22 C21 C26 127.3(10) . .
C25 C21 C26 124.7(10) . .
C22 C21 Sm3 74.0(5) . .
C25 C21 Sm3 74.9(6) . .
C26 C21 Sm3 123.6(7) . .
C23 C22 C21 109.2(8) . .
C23 C22 C27 124.5(9) . .
C21 C22 C27 125.9(9) . .
C23 C22 Sm3 74.8(5) . .
C21 C22 Sm3 75.4(5) . .
C27 C22 Sm3 122.4(6) . .
C22 C23 C24 106.4(9) . .
C22 C23 C28 126.0(8) . .
C24 C23 C28 127.1(9) . .
C22 C23 Sm3 74.5(5) . .
C24 C23 Sm3 73.7(5) . .
C28 C23 Sm3 123.3(6) . .
C25 C24 C23 109.0(9) . .
C25 C24 C29 125.0(11) . .
C23 C24 C29 125.4(11) . .
C25 C24 Sm3 76.4(6) . .
C23 C24 Sm3 74.9(5) . .
C29 C24 Sm3 122.8(8) . .
C24 C25 C21 108.0(9) . .
C24 C25 C30 125.8(11) . .
C21 C25 C30 125.7(11) . .
C24 C25 Sm3 73.4(6) . .
C21 C25 Sm3 74.3(6) . .
C30 C25 Sm3 124.7(8) . .
C35 C31 C32 109.1(9) . .
C35 C31 C36 125.8(10) . .
C32 C31 C36 124.7(10) . .
C35 C31 Sm2 74.5(5) . .
C32 C31 Sm2 73.2(5) . .
C36 C31 Sm2 124.2(7) . .
C31 C32 C33 108.1(9) . .
C31 C32 C37 126.1(10) . .
C33 C32 C37 125.5(10) . .
C31 C32 Sm2 76.6(5) . .
C33 C32 Sm2 74.0(5) . .
C37 C32 Sm2 120.5(6) . .
C32 C33 C34 106.8(9) . .
C32 C33 C38 126.8(10) . .
C34 C33 C38 126.1(10) . .
C32 C33 Sm2 75.0(5) . .
C34 C33 Sm2 75.0(5) . .
C38 C33 Sm2 120.8(6) . .
C35 C34 C33 108.0(8) . .
C35 C34 C39 125.1(9) . .
C33 C34 C39 126.6(10) . .
C35 C34 Sm2 75.8(5) . .
C33 C34 Sm2 73.9(5) . .
C39 C34 Sm2 121.1(6) . .
C31 C35 C34 108.0(9) . .
C31 C35 C40 125.5(10) . .
C34 C35 C40 125.5(9) . .
C31 C35 Sm2 75.6(5) . .
C34 C35 Sm2 73.6(5) . .
C40 C35 Sm2 125.6(6) . .
O1 C41 C42 103.9(10) . .
C43 C42 C41 103.3(11) . .
C42 C43 C44 106.0(12) . .
O1 C44 C43 104.4(11) . .
C2S C1S C6S 120.0 . .
C2S C1S C7S 122.8(10) . .
C6S C1S C7S 117.0(10) . .
C1S C2S C3S 120.0 . .
C2S C3S C4S 120.0 . .
C5S C4S C3S 120.0 . .
C4S C5S C6S 120.0 . .
C5S C6S C1S 120.0 . .
C9S C8S C13S 120.0 . .
C9S C8S C14S 119.1(9) . .
C13S C8S C14S 120.9(8) . .
C8S C9S C10S 120.0 . .
C11S C10S C9S 120.0 . .
C12S C11S C10S 120.0 . .
C13S C12S C11S 120.0 . .
C12S C13S C8S 120.0 . .
C16S C15S C17S 107(2) . 3_565
C16S C15S C18S 129(4) . .
C17S C15S C18S 124(3) 3_565 .
C15S C16S C17S 128(3) . .
C16S C17S C15S 124(2) . 3_565

loop_
_geom_bond_atom_site_label_1
_geom_bond_atom_site_label_2
_geom_bond_distance
_geom_bond_site_symmetry_2
Sm1 O1 2.383(7) .
Sm1 C3 2.662(9) .
Sm1 C2 2.668(8) .
Sm1 C4 2.676(9) .
Sm1 C5 2.678(9) .
Sm1 C1 2.694(9) .
Sm1 I7 3.1243(12) .
Sm1 I4 3.1464(7) .
Sm1 I1 3.1637(7) .
Sm1 I5 3.2562(7) .
Sm2 C33 2.646(9) .
Sm2 C32 2.659(9) .
Sm2 C34 2.660(8) .
Sm2 C35 2.688(8) .
Sm2 C31 2.702(9) .
Sm2 I2 3.0933(8) .
Sm2 I1 3.1134(7) .
Sm2 I6 3.2077(7) .
Sm2 I7 3.2080(14) .
Sm2 I5 3.2567(7) .
Sm3 C24 2.656(10) .
Sm3 C22 2.667(9) .
Sm3 C23 2.671(9) .
Sm3 C21 2.685(10) .
Sm3 C25 2.693(11) .
Sm3 I8 2.9904(9) .
Sm3 I7 3.1493(12) .
Sm3 I3 3.1613(8) .
Sm3 I2 3.1700(7) .
Sm3 I6 3.3492(8) .
Sm4 C15 2.647(10) .
Sm4 C11 2.663(11) .
Sm4 C14 2.666(9) .
Sm4 C12 2.674(9) .
Sm4 C13 2.692(9) .
Sm4 I3 3.0918(8) .
Sm4 I4 3.1160(7) .
Sm4 I6 3.1872(7) .
Sm4 I5 3.2342(7) .
Sm4 I7 3.2789(16) .
O1 C44 1.419(14) .
O1 C41 1.444(13) .
C1 C5 1.412(13) .
C1 C2 1.420(13) .
C1 C6 1.503(12) .
C2 C3 1.420(12) .
C2 C7 1.526(12) .
C3 C4 1.409(13) .
C3 C8 1.494(12) .
C4 C5 1.413(13) .
C4 C9 1.501(12) .
C5 C10 1.490(13) .
C11 C12 1.411(16) .
C11 C15 1.426(14) .
C11 C16 1.479(16) .
C12 C13 1.389(15) .
C12 C17 1.522(15) .
C13 C14 1.411(14) .
C13 C18 1.521(16) .
C14 C15 1.409(14) .
C14 C19 1.510(14) .
C15 C20 1.486(15) .
C21 C22 1.413(14) .
C21 C25 1.428(14) .
C21 C26 1.478(15) .
C22 C23 1.412(13) .
C22 C27 1.515(12) .
C23 C24 1.438(14) .
C23 C28 1.493(14) .
C24 C25 1.393(16) .
C24 C29 1.515(15) .
C25 C30 1.503(15) .
C31 C35 1.389(13) .
C31 C32 1.394(14) .
C31 C36 1.530(15) .
C32 C33 1.418(14) .
C32 C37 1.504(14) .
C33 C34 1.422(13) .
C33 C38 1.501(14) .
C34 C35 1.408(13) .
C34 C39 1.508(13) .
C35 C40 1.527(14) .
C41 C42 1.487(16) .
C42 C43 1.375(19) .
C43 C44 1.503(19) .
C1S C2S 1.3900 .
C1S C6S 1.3900 .
C1S C7S 1.515(5) .
C2S C3S 1.3900 .
C3S C4S 1.3900 .
C4S C5S 1.3900 .
C5S C6S 1.3900 .
C8S C9S 1.3900 .
C8S C13S 1.3900 .
C8S C14S 1.525(5) .
C9S C10S 1.3900 .
C10S C11S 1.3900 .
C11S C12S 1.3900 .
C12S C13S 1.3900 .
C15S C16S 1.390(2) .
C15S C17S 1.47(3) 3_565
C15S C18S 1.520(5) .
C16S C17S 1.390(2) .
C17S C15S 1.47(3) 3_565

loop_
_geom_torsion_atom_site_label_1
_geom_torsion_atom_site_label_2
_geom_torsion_atom_site_label_3
_geom_torsion_atom_site_label_4
_geom_torsion
_geom_torsion_site_symmetry_1
_geom_torsion_site_symmetry_4
C5 C1 C2 C3 0.7(10) . .
C6 C1 C2 C3 -170.3(8) . .
Sm1 C1 C2 C3 67.8(6) . .
C5 C1 C2 C7 173.7(8) . .
C6 C1 C2 C7 2.8(14) . .
Sm1 C1 C2 C7 -119.2(8) . .
C5 C1 C2 Sm1 -67.0(6) . .
C6 C1 C2 Sm1 122.0(9) . .
C1 C2 C3 C4 0.1(10) . .
C7 C2 C3 C4 -172.9(8) . .
Sm1 C2 C3 C4 68.7(6) . .
C1 C2 C3 C8 174.5(8) . .
C7 C2 C3 C8 1.6(14) . .
Sm1 C2 C3 C8 -116.8(8) . .
C1 C2 C3 Sm1 -68.7(6) . .
C7 C2 C3 Sm1 118.4(8) . .
C2 C3 C4 C5 -0.8(10) . .
C8 C3 C4 C5 -175.3(8) . .
Sm1 C3 C4 C5 67.6(6) . .
C2 C3 C4 C9 171.6(8) . .
C8 C3 C4 C9 -2.9(14) . .
Sm1 C3 C4 C9 -120.0(9) . .
C2 C3 C4 Sm1 -68.4(6) . .
C8 C3 C4 Sm1 117.1(8) . .
C2 C1 C5 C4 -1.2(10) . .
C6 C1 C5 C4 169.6(9) . .
Sm1 C1 C5 C4 -67.9(6) . .
C2 C1 C5 C10 -172.6(9) . .
C6 C1 C5 C10 -1.7(16) . .
Sm1 C1 C5 C10 120.7(10) . .
C2 C1 C5 Sm1 66.7(6) . .
C6 C1 C5 Sm1 -122.5(9) . .
C3 C4 C5 C1 1.3(10) . .
C9 C4 C5 C1 -171.3(8) . .
Sm1 C4 C5 C1 68.4(6) . .
C3 C4 C5 C10 172.6(9) . .
C9 C4 C5 C10 0.0(15) . .
Sm1 C4 C5 C10 -120.2(10) . .
C3 C4 C5 Sm1 -67.2(6) . .
C9 C4 C5 Sm1 120.2(9) . .
C15 C11 C12 C13 0.6(12) . .
C16 C11 C12 C13 -174.5(10) . .
Sm4 C11 C12 C13 68.2(8) . .
C15 C11 C12 C17 172.3(11) . .
C16 C11 C12 C17 -2.7(18) . .
Sm4 C11 C12 C17 -120.1(11) . .
C15 C11 C12 Sm4 -67.6(7) . .
C16 C11 C12 Sm4 117.3(10) . .
C11 C12 C13 C14 -0.7(12) . .
C17 C12 C13 C14 -173.3(10) . .
Sm4 C12 C13 C14 66.5(7) . .
C11 C12 C13 C18 170.4(11) . .
C17 C12 C13 C18 -2.1(18) . .
Sm4 C12 C13 C18 -122.3(12) . .
C11 C12 C13 Sm4 -67.2(7) . .
C17 C12 C13 Sm4 120.2(10) . .
C12 C13 C14 C15 0.6(12) . .
C18 C13 C14 C15 -171.0(10) . .
Sm4 C13 C14 C15 67.5(7) . .
C12 C13 C14 C19 173.5(10) . .
C18 C13 C14 C19 1.9(17) . .
Sm4 C13 C14 C19 -119.6(10) . .
C12 C13 C14 Sm4 -66.9(7) . .
C18 C13 C14 Sm4 121.5(11) . .
C13 C14 C15 C11 -0.2(11) . .
C19 C14 C15 C11 -172.8(10) . .
Sm4 C14 C15 C11 68.5(7) . .
C13 C14 C15 C20 172.7(10) . .
C19 C14 C15 C20 0.1(17) . .
Sm4 C14 C15 C20 -118.6(10) . .
C13 C14 C15 Sm4 -68.8(7) . .
C19 C14 C15 Sm4 118.7(10) . .
C12 C11 C15 C14 -0.2(11) . .
C16 C11 C15 C14 174.4(10) . .
Sm4 C11 C15 C14 -68.8(7) . .
C12 C11 C15 C20 -173.0(10) . .
C16 C11 C15 C20 1.7(17) . .
Sm4 C11 C15 C20 118.4(10) . .
C12 C11 C15 Sm4 68.6(7) . .
C16 C11 C15 Sm4 -116.8(11) . .
C25 C21 C22 C23 -0.1(11) . .
C26 C21 C22 C23 -171.7(9) . .
Sm3 C21 C22 C23 67.9(6) . .
C25 C21 C22 C27 172.3(9) . .
C26 C21 C22 C27 0.6(15) . .
Sm3 C21 C22 C27 -119.7(9) . .
C25 C21 C22 Sm3 -68.0(7) . .
C26 C21 C22 Sm3 120.4(10) . .
C21 C22 C23 C24 -0.9(10) . .
C27 C22 C23 C24 -173.4(8) . .
Sm3 C22 C23 C24 67.4(6) . .
C21 C22 C23 C28 171.6(9) . .
C27 C22 C23 C28 -1.0(15) . .
Sm3 C22 C23 C28 -120.2(9) . .
C21 C22 C23 Sm3 -68.3(6) . .
C27 C22 C23 Sm3 119.2(8) . .
C22 C23 C24 C25 1.6(11) . .
C28 C23 C24 C25 -170.8(9) . .
Sm3 C23 C24 C25 69.5(8) . .
C22 C23 C24 C29 172.3(10) . .
C28 C23 C24 C29 -0.1(17) . .
Sm3 C23 C24 C29 -119.8(11) . .
C22 C23 C24 Sm3 -67.9(6) . .
C28 C23 C24 Sm3 119.7(9) . .
C23 C24 C25 C21 -1.7(12) . .
C29 C24 C25 C21 -172.4(10) . .
Sm3 C24 C25 C21 66.8(7) . .
C23 C24 C25 C30 170.2(10) . .
C29 C24 C25 C30 -0.5(18) . .
Sm3 C24 C25 C30 -121.2(11) . .
C23 C24 C25 Sm3 -68.5(7) . .
C29 C24 C25 Sm3 120.7(11) . .
C22 C21 C25 C24 1.1(12) . .
C26 C21 C25 C24 173.0(10) . .
Sm3 C21 C25 C24 -66.3(8) . .
C22 C21 C25 C30 -170.8(10) . .
C26 C21 C25 C30 1.1(17) . .
Sm3 C21 C25 C30 121.8(11) . .
C22 C21 C25 Sm3 67.4(6) . .
C26 C21 C25 Sm3 -120.7(10) . .
C35 C31 C32 C33 1.5(10) . .
C36 C31 C32 C33 -171.7(9) . .
Sm2 C31 C32 C33 67.9(6) . .
C35 C31 C32 C37 175.3(9) . .
C36 C31 C32 C37 2.2(15) . .
Sm2 C31 C32 C37 -118.2(10) . .
C35 C31 C32 Sm2 -66.5(6) . .
C36 C31 C32 Sm2 120.4(9) . .
C31 C32 C33 C34 -0.9(10) . .
C37 C32 C33 C34 -174.8(8) . .
Sm2 C32 C33 C34 68.8(6) . .
C31 C32 C33 C38 172.8(9) . .
C37 C32 C33 C38 -1.2(14) . .
Sm2 C32 C33 C38 -117.5(9) . .
C31 C32 C33 Sm2 -69.7(6) . .
C37 C32 C33 Sm2 116.4(9) . .
C32 C33 C34 C35 0.0(9) . .
C38 C33 C34 C35 -173.7(8) . .
Sm2 C33 C34 C35 68.8(6) . .
C32 C33 C34 C39 174.0(8) . .
C38 C33 C34 C39 0.3(14) . .
Sm2 C33 C34 C39 -117.1(9) . .
C32 C33 C34 Sm2 -68.8(6) . .
C38 C33 C34 Sm2 117.5(9) . .
C32 C31 C35 C34 -1.5(10) . .
C36 C31 C35 C34 171.6(9) . .
Sm2 C31 C35 C34 -67.1(6) . .
C32 C31 C35 C40 -170.6(8) . .
C36 C31 C35 C40 2.5(15) . .
Sm2 C31 C35 C40 123.7(9) . .
C32 C31 C35 Sm2 65.6(6) . .
C36 C31 C35 Sm2 -121.3(10) . .
C33 C34 C35 C31 0.9(10) . .
C39 C34 C35 C31 -173.3(8) . .
Sm2 C34 C35 C31 68.4(6) . .
C33 C34 C35 C40 170.1(8) . .
C39 C34 C35 C40 -4.1(14) . .
Sm2 C34 C35 C40 -122.4(9) . .
C33 C34 C35 Sm2 -67.5(6) . .
C39 C34 C35 Sm2 118.3(9) . .
C44 O1 C41 C42 -20.5(16) . .
Sm1 O1 C41 C42 166.6(9) . .
O1 C41 C42 C43 35.8(17) . .
C41 C42 C43 C44 -36.8(19) . .
C41 O1 C44 C43 -1.2(18) . .
Sm1 O1 C44 C43 170.8(9) . .
C42 C43 C44 O1 25(2) . .
C6S C1S C2S C3S 0.0 . .
C7S C1S C2S C3S -175.1(10) . .
C1S C2S C3S C4S 0.0 . .
C2S C3S C4S C5S 0.0 . .
C3S C4S C5S C6S 0.0 . .
C4S C5S C6S C1S 0.0 . .
C2S C1S C6S C5S 0.0 . .
C7S C1S C6S C5S 175.3(10) . .
C13S C8S C9S C10S 0.0 . .
C14S C8S C9S C10S -178.5(9) . .
C8S C9S C10S C11S 0.0 . .
C9S C10S C11S C12S 0.0 . .
C10S C11S C12S C13S 0.0 . .
C11S C12S C13S C8S 0.0 . .
C9S C8S C13S C12S 0.0 . .
C14S C8S C13S C12S 178.5(9) . .
C17S C15S C16S C17S 7(3) 3_565 .
C18S C15S C16S C17S -173(2) . .
C15S C16S C17S C15S -8(4) . 3_565
